data_1504769
loop_
_publ_author_name
'Arnott, Gareth'
'Brice, Heloise'
'Clayden, Jonathan'
'Blaney, Emma'

_publ_contact_author
; 
    Madeleine Helliwell 
;
_publ_section_title
;
 Electrophile-induced dearomatizing spirocyclization of
 N-arylisonicotinamides: a route to spirocyclic piperidines.
;
_journal_issue 14
_journal_name_full 'Organic letters'
_journal_page_first 3089
_journal_page_last 3092
_journal_paper_doi 10.1021/ol801092s
_journal_volume 10
_journal_year 2008
_chemical_formula_sum 'C15 H13 F3 N2 O4 S'
_chemical_formula_weight 374.33
_chemical_name_systematic
; 
 ? 
;
_space_group_IT_number 14
_symmetry_cell_setting monoclinic
_symmetry_space_group_name_Hall '-P 2ybc'
_symmetry_space_group_name_H-M 'P 1 21/c 1'
_atom_sites_solution_hydrogens geom
_atom_sites_solution_primary direct
_atom_sites_solution_secondary difmap
_audit_creation_method SHELXL-97
_cell_angle_alpha 90.00
_cell_angle_beta 93.418(2)
_cell_angle_gamma 90.00
_cell_formula_units_Z 4
_cell_length_a 6.1899(6)
_cell_length_b 23.581(2)
_cell_length_c 10.7900(10)
_cell_measurement_reflns_used 4585
_cell_measurement_temperature 100(2)
_cell_measurement_theta_max 26.36
_cell_measurement_theta_min 2.56
_cell_volume 1572.2(2)
_computing_cell_refinement 'Bruker SMART'
_computing_data_collection 'Bruker SMART'
_computing_data_reduction 'Bruker SAINT'
_computing_molecular_graphics 'Bruker SHELXTL'
_computing_publication_material 'Bruker SHELXTL'
_computing_structure_refinement 'SHELXL-97 (Sheldrick, 1997)'
_computing_structure_solution 'SHELXS-97 (Sheldrick, 1990)'
_diffrn_ambient_temperature 100(2)
_diffrn_measured_fraction_theta_full 0.995
_diffrn_measured_fraction_theta_max 0.995
_diffrn_measurement_device_type 'CCD area detector'
_diffrn_measurement_method 'phi and omega scans'
_diffrn_radiation_monochromator graphite
_diffrn_radiation_source 'fine-focus sealed tube'
_diffrn_radiation_type MoK\a
_diffrn_radiation_wavelength 0.71073
_diffrn_reflns_av_R_equivalents 0.0572
_diffrn_reflns_av_sigmaI/netI 0.0429
_diffrn_reflns_limit_h_max 7
_diffrn_reflns_limit_h_min -7
_diffrn_reflns_limit_k_max 15
_diffrn_reflns_limit_k_min -29
_diffrn_reflns_limit_l_max 13
_diffrn_reflns_limit_l_min -13
_diffrn_reflns_number 8905
_diffrn_reflns_theta_full 26.41
_diffrn_reflns_theta_max 26.41
_diffrn_reflns_theta_min 1.73
_exptl_absorpt_coefficient_mu 0.264
_exptl_absorpt_correction_T_max 0.9370
_exptl_absorpt_correction_T_min 0.8685
_exptl_absorpt_correction_type none
_exptl_crystal_colour colourless
_exptl_crystal_density_diffrn 1.582
_exptl_crystal_density_method 'not measured'
_exptl_crystal_description rod
_exptl_crystal_F_000 768
_exptl_crystal_size_max 0.55
_exptl_crystal_size_mid 0.25
_exptl_crystal_size_min 0.25
_refine_diff_density_max 0.615
_refine_diff_density_min -0.332
_refine_diff_density_rms 0.050
_refine_ls_extinction_method none
_refine_ls_goodness_of_fit_ref 1.071
_refine_ls_hydrogen_treatment constr
_refine_ls_matrix_type full
_refine_ls_number_parameters 228
_refine_ls_number_reflns 3219
_refine_ls_number_restraints 0
_refine_ls_restrained_S_all 1.071
_refine_ls_R_factor_all 0.0379
_refine_ls_R_factor_gt 0.0318
_refine_ls_shift/su_max 0.001
_refine_ls_shift/su_mean 0.000
_refine_ls_structure_factor_coef Fsqd
_refine_ls_weighting_details 'calc w=1/[\s^2^(Fo^2^)+(0.0497P)^2^+0.0523P] where P=(Fo^2^+2Fc^2^)/3'
_refine_ls_weighting_scheme calc
_refine_ls_wR_factor_gt 0.0884
_refine_ls_wR_factor_ref 0.0905
_reflns_number_gt 2718
_reflns_number_total 3219
_reflns_threshold_expression >2sigma(I)
_cod_data_source_file ol801092s-file003.cif
_cod_data_source_block s2458m
_cod_depositor_comments
;
The following automatic conversions were performed:

'_symmetry_cell_setting' value 'Monoclinic' changed to 'monoclinic'
according to /home/saulius/struct/CIF-dictionaries/cif_core.dic
dictionary named 'cif_core.dic' version 2.4.1 from 2010-06-29.

Automatic conversion script
Id: cif_fix_values 1715 2011-07-08 13:25:40Z adriana 
;
_cod_original_cell_volume 1572.1(3)
_cod_original_sg_symbol_H-M P2(1)/c
_cod_database_code 1504769

loop_
_symmetry_equiv_pos_as_xyz
'x, y, z'
'-x, y+1/2, -z+1/2'
'-x, -y, -z'
'x, -y-1/2, z-1/2'

loop_
_atom_site_label
_atom_site_type_symbol
_atom_site_fract_x
_atom_site_fract_y
_atom_site_fract_z
_atom_site_U_iso_or_equiv
_atom_site_adp_type
_atom_site_occupancy
_atom_site_symmetry_multiplicity
_atom_site_calc_flag
_atom_site_refinement_flags
S1 S 0.08151(6) 0.574671(15) 0.76837(3) 0.01983(12) Uani 1 1 d .
F1 F 0.47375(15) 0.61117(5) 0.81325(11) 0.0427(3) Uani 1 1 d .
F2 F 0.28421(18) 0.60863(5) 0.97318(10) 0.0464(3) Uani 1 1 d .
F3 F 0.40841(17) 0.53137(4) 0.89874(11) 0.0440(3) Uani 1 1 d .
O1 O -0.30196(17) 0.79039(5) 0.59118(9) 0.0232(3) Uani 1 1 d .
O2 O 0.52555(16) 0.94531(4) 0.91176(9) 0.0224(2) Uani 1 1 d .
O3 O -0.07496(17) 0.55067(4) 0.84365(11) 0.0265(3) Uani 1 1 d .
O4 O 0.14709(18) 0.54800(5) 0.65935(10) 0.0286(3) Uani 1 1 d .
N1 N 0.01566(19) 0.63996(5) 0.73610(11) 0.0190(3) Uani 1 1 d .
N2 N -0.08143(19) 0.85876(5) 0.68457(11) 0.0186(3) Uani 1 1 d .
C1 C 0.0206(2) 0.76353(6) 0.72486(13) 0.0177(3) Uani 1 1 d .
C2 C -0.1447(2) 0.80415(6) 0.65744(13) 0.0188(3) Uani 1 1 d .
C3 C 0.1134(2) 0.86015(6) 0.75796(13) 0.0178(3) Uani 1 1 d .
C4 C 0.2283(2) 0.90701(6) 0.79999(13) 0.0191(3) Uani 1 1 d .
H4 H 0.1800 0.9444 0.7804 0.023 Uiso 1 1 calc R
C5 C 0.4195(2) 0.89725(6) 0.87291(13) 0.0185(3) Uani 1 1 d .
C6 C 0.4911(2) 0.84245(6) 0.90113(13) 0.0193(3) Uani 1 1 d .
H6 H 0.6206 0.8367 0.9513 0.023 Uiso 1 1 calc R
C7 C 0.3711(2) 0.79598(6) 0.85517(13) 0.0190(3) Uani 1 1 d .
H7 H 0.4197 0.7585 0.8729 0.023 Uiso 1 1 calc R
C8 C 0.1827(2) 0.80487(6) 0.78426(13) 0.0172(3) Uani 1 1 d .
C9 C -0.0893(2) 0.72910(6) 0.82022(13) 0.0174(3) Uani 1 1 d .
H9 H -0.1655 0.7490 0.8806 0.021 Uiso 1 1 calc R
C10 C -0.0870(2) 0.67316(6) 0.82576(13) 0.0182(3) Uani 1 1 d .
H10 H -0.1554 0.6546 0.8911 0.022 Uiso 1 1 calc R
C11 C 0.1198(2) 0.72481(7) 0.63293(13) 0.0207(3) Uani 1 1 d .
H11 H 0.1875 0.7417 0.5653 0.025 Uiso 1 1 calc R
C12 C 0.1188(2) 0.66893(7) 0.64024(13) 0.0207(3) Uani 1 1 d .
H12 H 0.1888 0.6475 0.5798 0.025 Uiso 1 1 calc R
C13 C -0.2032(2) 0.90861(7) 0.64389(14) 0.0229(3) Uani 1 1 d .
H13A H -0.3427 0.8970 0.6042 0.034 Uiso 1 1 calc R
H13B H -0.1213 0.9299 0.5843 0.034 Uiso 1 1 calc R
H13C H -0.2279 0.9327 0.7157 0.034 Uiso 1 1 calc R
C14 C 0.7091(2) 0.93914(7) 0.99689(14) 0.0238(3) Uani 1 1 d .
H14A H 0.6667 0.9189 1.0709 0.036 Uiso 1 1 calc R
H14B H 0.7650 0.9767 1.0209 0.036 Uiso 1 1 calc R
H14C H 0.8217 0.9176 0.9574 0.036 Uiso 1 1 calc R
C15 C 0.3284(3) 0.58171(7) 0.87022(16) 0.0279(4) Uani 1 1 d .

loop_
_atom_site_aniso_label
_atom_site_aniso_U_11
_atom_site_aniso_U_22
_atom_site_aniso_U_33
_atom_site_aniso_U_23
_atom_site_aniso_U_13
_atom_site_aniso_U_12
S1 0.0186(2) 0.0159(2) 0.0243(2) -0.00202(14) -0.00411(15) 0.00013(14)
F1 0.0211(5) 0.0436(7) 0.0623(7) 0.0118(5) -0.0072(5) -0.0092(4)
F2 0.0427(6) 0.0586(8) 0.0355(6) -0.0140(5) -0.0168(5) 0.0026(5)
F3 0.0363(6) 0.0308(6) 0.0620(7) 0.0110(5) -0.0211(5) 0.0047(5)
O1 0.0223(6) 0.0259(6) 0.0208(5) -0.0020(4) -0.0029(4) -0.0013(4)
O2 0.0227(5) 0.0187(5) 0.0253(6) -0.0008(4) -0.0037(4) -0.0017(4)
O3 0.0238(5) 0.0184(6) 0.0370(6) 0.0029(5) -0.0005(5) -0.0029(5)
O4 0.0336(6) 0.0211(6) 0.0307(6) -0.0070(5) -0.0018(5) 0.0055(5)
N1 0.0209(6) 0.0164(6) 0.0195(6) -0.0016(5) 0.0007(5) 0.0010(5)
N2 0.0193(6) 0.0172(6) 0.0190(6) 0.0003(5) -0.0015(5) 0.0023(5)
C1 0.0183(7) 0.0177(7) 0.0170(7) -0.0009(6) 0.0006(6) 0.0001(6)
C2 0.0215(7) 0.0204(8) 0.0148(7) 0.0001(6) 0.0045(6) 0.0017(6)
C3 0.0184(7) 0.0208(8) 0.0147(7) 0.0013(6) 0.0035(6) 0.0015(6)
C4 0.0230(7) 0.0157(7) 0.0186(7) 0.0017(6) 0.0017(6) 0.0028(6)
C5 0.0193(7) 0.0192(7) 0.0172(7) -0.0014(6) 0.0037(6) -0.0020(6)
C6 0.0156(7) 0.0230(8) 0.0194(7) 0.0004(6) 0.0014(5) 0.0027(6)
C7 0.0196(7) 0.0173(7) 0.0205(7) 0.0021(6) 0.0052(6) 0.0026(6)
C8 0.0185(7) 0.0170(7) 0.0166(7) -0.0003(6) 0.0053(5) -0.0001(6)
C9 0.0153(7) 0.0201(7) 0.0168(7) -0.0022(6) 0.0010(5) 0.0007(6)
C10 0.0169(7) 0.0209(7) 0.0167(7) -0.0017(6) 0.0007(5) -0.0007(6)
C11 0.0218(7) 0.0228(8) 0.0178(7) 0.0004(6) 0.0038(6) 0.0007(6)
C12 0.0219(7) 0.0232(8) 0.0170(7) -0.0038(6) 0.0026(6) 0.0018(6)
C13 0.0237(8) 0.0217(8) 0.0230(8) 0.0026(6) -0.0023(6) 0.0049(6)
C14 0.0252(8) 0.0236(8) 0.0220(8) -0.0009(6) -0.0035(6) -0.0017(6)
C15 0.0235(8) 0.0252(8) 0.0339(9) 0.0027(7) -0.0072(7) -0.0009(7)

loop_
_atom_type_symbol
_atom_type_description
_atom_type_scat_dispersion_real
_atom_type_scat_dispersion_imag
_atom_type_scat_source
C C 0.0033 0.0016 'International Tables Vol C Tables 4.2.6.8 and 6.1.1.4'
H H 0.0000 0.0000 'International Tables Vol C Tables 4.2.6.8 and 6.1.1.4'
N N 0.0061 0.0033 'International Tables Vol C Tables 4.2.6.8 and 6.1.1.4'
O O 0.0106 0.0060 'International Tables Vol C Tables 4.2.6.8 and 6.1.1.4'
F F 0.0171 0.0103 'International Tables Vol C Tables 4.2.6.8 and 6.1.1.4'
S S 0.1246 0.1234 'International Tables Vol C Tables 4.2.6.8 and 6.1.1.4'

loop_
_geom_angle_atom_site_label_1
_geom_angle_atom_site_label_2
_geom_angle_atom_site_label_3
_geom_angle
O4 S1 O3 122.57(7)
O4 S1 N1 108.90(7)
O3 S1 N1 109.25(7)
O4 S1 C15 105.55(8)
O3 S1 C15 105.41(7)
N1 S1 C15 103.40(7)
C5 O2 C14 117.66(12)
C12 N1 C10 117.92(12)
C12 N1 S1 119.55(10)
C10 N1 S1 119.46(10)
C2 N2 C3 111.54(12)
C2 N2 C13 124.02(12)
C3 N2 C13 124.43(13)
C9 C1 C11 110.01(12)
C9 C1 C8 111.91(12)
C11 C1 C8 112.54(11)
C9 C1 C2 109.98(11)
C11 C1 C2 110.43(11)
C8 C1 C2 101.70(11)
O1 C2 N2 125.71(14)
O1 C2 C1 126.37(13)
N2 C2 C1 107.92(12)
C4 C3 C8 122.43(13)
C4 C3 N2 127.93(14)
C8 C3 N2 109.64(13)
C3 C4 C5 117.13(13)
C3 C4 H4 121.4
C5 C4 H4 121.4
O2 C5 C6 124.24(13)
O2 C5 C4 114.30(13)
C6 C5 C4 121.46(14)
C5 C6 C7 119.60(13)
C5 C6 H6 120.2
C7 C6 H6 120.2
C8 C7 C6 119.60(14)
C8 C7 H7 120.2
C6 C7 H7 120.2
C7 C8 C3 119.77(14)
C7 C8 C1 131.11(13)
C3 C8 C1 109.11(13)
C10 C9 C1 124.46(13)
C10 C9 H9 117.8
C1 C9 H9 117.8
C9 C10 N1 121.51(13)
C9 C10 H10 119.2
N1 C10 H10 119.2
C12 C11 C1 124.21(13)
C12 C11 H11 117.9
C1 C11 H11 117.9
C11 C12 N1 121.80(13)
C11 C12 H12 119.1
N1 C12 H12 119.1
N2 C13 H13A 109.5
N2 C13 H13B 109.5
H13A C13 H13B 109.5
N2 C13 H13C 109.5
H13A C13 H13C 109.5
H13B C13 H13C 109.5
O2 C14 H14A 109.5
O2 C14 H14B 109.5
H14A C14 H14B 109.5
O2 C14 H14C 109.5
H14A C14 H14C 109.5
H14B C14 H14C 109.5
F3 C15 F1 109.07(14)
F3 C15 F2 109.30(14)
F1 C15 F2 108.67(14)
F3 C15 S1 110.29(11)
F1 C15 S1 109.61(11)
F2 C15 S1 109.87(11)

loop_
_geom_bond_atom_site_label_1
_geom_bond_atom_site_label_2
_geom_bond_distance
S1 O4 1.4146(11)
S1 O3 1.4184(11)
S1 N1 1.6251(12)
S1 C15 1.8358(16)
F1 C15 1.3175(19)
F2 C15 1.322(2)
F3 C15 1.3157(19)
O1 C2 1.2171(18)
O2 C5 1.3630(18)
O2 C14 1.4251(18)
N1 C12 1.4221(19)
N1 C10 1.4232(18)
N2 C2 1.3723(19)
N2 C3 1.4030(19)
N2 C13 1.4503(18)
C1 C9 1.505(2)
C1 C11 1.506(2)
C1 C8 1.514(2)
C1 C2 1.551(2)
C3 C4 1.376(2)
C3 C8 1.396(2)
C4 C5 1.401(2)
C4 H4 0.9500
C5 C6 1.394(2)
C6 C7 1.398(2)
C6 H6 0.9500
C7 C8 1.372(2)
C7 H7 0.9500
C9 C10 1.321(2)
C9 H9 0.9500
C10 H10 0.9500
C11 C12 1.320(2)
C11 H11 0.9500
C12 H12 0.9500
C13 H13A 0.9800
C13 H13B 0.9800
C13 H13C 0.9800
C14 H14A 0.9800
C14 H14B 0.9800
C14 H14C 0.9800

loop_
_geom_torsion_atom_site_label_1
_geom_torsion_atom_site_label_2
_geom_torsion_atom_site_label_3
_geom_torsion_atom_site_label_4
_geom_torsion
O4 S1 N1 C12 -29.77(13)
O3 S1 N1 C12 -166.00(10)
C15 S1 N1 C12 82.12(12)
O4 S1 N1 C10 170.46(10)
O3 S1 N1 C10 34.22(12)
C15 S1 N1 C10 -77.65(12)
C3 N2 C2 O1 -176.64(13)
C13 N2 C2 O1 4.3(2)
C3 N2 C2 C1 2.77(15)
C13 N2 C2 C1 -176.30(12)
C9 C1 C2 O1 -64.73(18)
C11 C1 C2 O1 56.87(19)
C8 C1 C2 O1 176.53(14)
C9 C1 C2 N2 115.86(13)
C11 C1 C2 N2 -122.54(13)
C8 C1 C2 N2 -2.87(14)
C2 N2 C3 C4 178.01(14)
C13 N2 C3 C4 -2.9(2)
C2 N2 C3 C8 -1.45(16)
C13 N2 C3 C8 177.62(12)
C8 C3 C4 C5 -0.8(2)
N2 C3 C4 C5 179.75(13)
C14 O2 C5 C6 -6.7(2)
C14 O2 C5 C4 173.60(12)
C3 C4 C5 O2 -179.90(12)
C3 C4 C5 C6 0.4(2)
O2 C5 C6 C7 -179.21(13)
C4 C5 C6 C7 0.5(2)
C5 C6 C7 C8 -0.9(2)
C6 C7 C8 C3 0.4(2)
C6 C7 C8 C1 -178.91(13)
C4 C3 C8 C7 0.5(2)
N2 C3 C8 C7 179.95(12)
C4 C3 C8 C1 179.94(13)
N2 C3 C8 C1 -0.57(16)
C9 C1 C8 C7 64.1(2)
C11 C1 C8 C7 -60.4(2)
C2 C1 C8 C7 -178.55(15)
C9 C1 C8 C3 -115.30(13)
C11 C1 C8 C3 120.21(13)
C2 C1 C8 C3 2.05(14)
C11 C1 C9 C10 3.65(19)
C8 C1 C9 C10 -122.23(15)
C2 C1 C9 C10 125.50(15)
C1 C9 C10 N1 -2.6(2)
C12 N1 C10 C9 0.7(2)
S1 N1 C10 C9 160.78(12)
C9 C1 C11 C12 -3.3(2)
C8 C1 C11 C12 122.24(16)
C2 C1 C11 C12 -124.87(16)
C1 C11 C12 N1 1.9(2)
C10 N1 C12 C11 -0.3(2)
S1 N1 C12 C11 -160.41(12)
O4 S1 C15 F3 -62.13(14)
O3 S1 C15 F3 68.89(13)
N1 S1 C15 F3 -176.46(11)
O4 S1 C15 F1 57.96(13)
O3 S1 C15 F1 -171.02(11)
N1 S1 C15 F1 -56.36(13)
O4 S1 C15 F2 177.32(11)
O3 S1 C15 F2 -51.66(13)
N1 S1 C15 F2 62.99(12)
